data_7247083
loop_
_publ_author_name
'Liu, Xiaoting'
'Cui, Jingliang'
'Zeng, Qun'
'Fang, Liwen'
'Liang, Peng-Yu'
'Zhou, Pan-Pan'
'Parkin, Sean'
'Li, Tonglei'
'Ruan, Shigang'
'Long, Sihui'

_publ_section_title
;
 Solvatomorphism and first-time observation of acid--acid catemer in
 4-phenylamino-benzoic acids
;
_journal_issue 30
_journal_name_full 'RSC Advances'
_journal_page_first 21021
_journal_page_last 21035
_journal_paper_doi 10.1039/D3RA04102F
_journal_volume 13
_journal_year 2023
_chemical_formula_moiety 'C13 H11 N O2, C5 H5 N'
_chemical_formula_sum 'C18 H16 N2 O2'
_chemical_formula_weight 292.33
_space_group_crystal_system monoclinic
_space_group_IT_number 14
_space_group_name_Hall '-P 2yn'
_space_group_name_H-M_alt 'P 1 21/n 1'
_atom_sites_solution_hydrogens geom
_atom_sites_solution_primary dual
_audit_creation_date 2022-06-01
_audit_creation_method
;
Olex2 1.5
(compiled 2022.04.07 svn.rca3783a0 for OlexSys, GUI svn.r6498)
;
_audit_update_record
;
2023-05-02 deposited with the CCDC.	2023-06-30 downloaded from the CCDC.
;
_cell_angle_alpha 90
_cell_angle_beta 95.056(3)
_cell_angle_gamma 90
_cell_formula_units_Z 4
_cell_length_a 8.2172(2)
_cell_length_b 11.5108(3)
_cell_length_c 16.6802(5)
_cell_measurement_reflns_used 6961
_cell_measurement_temperature 282(20)
_cell_measurement_theta_max 77.2730
_cell_measurement_theta_min 3.8580
_cell_volume 1571.58(7)
_computing_cell_refinement 'CrysAlisPro 1.171.41.113a (Rigaku OD, 2021)'
_computing_data_collection 'CrysAlisPro 1.171.41.113a (Rigaku OD, 2021)'
_computing_data_reduction 'CrysAlisPro 1.171.41.113a (Rigaku OD, 2021)'
_computing_molecular_graphics 'Olex2 1.5 (Dolomanov et al., 2009)'
_computing_publication_material 'Olex2 1.5 (Dolomanov et al., 2009)'
_computing_structure_refinement 'SHELXL 2019/2 (Sheldrick, 2015)'
_computing_structure_solution 'SHELXT  (Sheldrick, 2015)'
_diffrn_ambient_environment air
_diffrn_ambient_temperature 282(20)
_diffrn_detector 'Hybrid Pixel Array Detector'
_diffrn_detector_area_resol_mean 10.0000
_diffrn_detector_type HyPix
_diffrn_measured_fraction_theta_full 0.996
_diffrn_measured_fraction_theta_max 0.940
_diffrn_measurement_details
;
List of Runs (angles in degrees, time in seconds):

  # Type    Start    End  Width  t~exp~   \w     \q     \k     \f   Frames
#--------------------------------------------------------------------------
  1  \w     99.00 132.00   0.50    0.05    --  107.75  19.00  30.00   66
  2  \w     99.00 175.00   0.50    0.05    --  107.75  19.00 150.00  152
  3  \w     32.00 112.00   0.50    0.05    --   47.57  10.00-117.00  160
  4  \w     99.00 145.00   0.50    0.05    --  107.75  10.00-117.00   92
  5  \w     35.00  63.00   0.50    0.05    --  107.75 -57.00  60.00   56
  6  \w    -14.00  20.00   0.50    0.05    --   47.57 -19.00 -90.00   68
  7  \w     35.00  63.00   0.50    0.05    --  107.75 -57.00  30.00   56
  8  \w    -26.00   0.00   0.50    0.05    --   47.57 -10.00  69.00   52
  9  \w     35.00  60.00   0.50    0.05    --  107.75 -57.00 150.00   50
 10  \w     61.00 111.00   0.50    0.05    --  107.75-125.00  60.00  100
 11  \w     82.00 112.00   0.50    0.05    --  107.75-125.00   0.00   60
 12  \w     51.00  76.00   0.50    0.05    --  107.75-125.00   0.00   50
 13  \w     72.00  97.00   0.50    0.05    --  107.75 -99.00 -90.00   50
 14  \w    -25.00   0.00   0.50    0.05    --  -47.57  10.00-117.00   50
 15  \w    -68.00 -32.00   0.50    0.05    -- -100.00  57.00-150.00   72
 16  \w   -108.00 -39.00   0.50    0.05    -- -100.00  77.00  30.00  138
 17  \w    -69.00 -29.00   0.50    0.05    -- -100.00  57.00  60.00   80
 18  \w    -64.00 -34.00   0.50    0.05    -- -100.00  57.00  90.00   60
 19  \w    -55.00 -29.00   0.50    0.05    -- -100.00  57.00 150.00   52
 20  \w   -106.00 -35.00   0.50    0.05    -- -100.00  77.00 150.00  142
 21  \w    -92.00 -29.00   0.50    0.05    --  -47.57 125.00  60.00  126
 22  \w   -107.00 -32.00   0.50    0.05    --  -47.57 -10.00  69.00  150
 23  \w   -148.00 -91.00   0.50    0.05    -- -100.00 -10.00  69.00  114
;
_diffrn_measurement_device 'four-circle diffractometer'
_diffrn_measurement_device_type 'ROD, Synergy Custom system, HyPix'
_diffrn_measurement_method '\w scans'
_diffrn_orient_matrix_type 'CrysAlisPro convention (1999,Acta A55,543-557)'
_diffrn_orient_matrix_UB_11 -0.0590845000
_diffrn_orient_matrix_UB_12 -0.0178601000
_diffrn_orient_matrix_UB_13 0.0842193000
_diffrn_orient_matrix_UB_21 -0.1787941000
_diffrn_orient_matrix_UB_22 0.0079836000
_diffrn_orient_matrix_UB_23 -0.0361742000
_diffrn_orient_matrix_UB_31 -0.0028260000
_diffrn_orient_matrix_UB_32 -0.1324327000
_diffrn_orient_matrix_UB_33 -0.0134243000
_diffrn_radiation_monochromator mirror
_diffrn_radiation_probe x-ray
_diffrn_radiation_type 'Cu K\a'
_diffrn_radiation_wavelength 1.54184
_diffrn_reflns_av_R_equivalents 0.0391
_diffrn_reflns_av_unetI/netI 0.0366
_diffrn_reflns_Laue_measured_fraction_full 0.996
_diffrn_reflns_Laue_measured_fraction_max 0.940
_diffrn_reflns_limit_h_max 9
_diffrn_reflns_limit_h_min -10
_diffrn_reflns_limit_k_max 8
_diffrn_reflns_limit_k_min -14
_diffrn_reflns_limit_l_max 20
_diffrn_reflns_limit_l_min -20
_diffrn_reflns_number 10427
_diffrn_reflns_point_group_measured_fraction_full 0.996
_diffrn_reflns_point_group_measured_fraction_max 0.940
_diffrn_reflns_theta_full 67.684
_diffrn_reflns_theta_max 77.495
_diffrn_reflns_theta_min 4.673
_diffrn_source 'Rotating-anode X-ray tube'
_diffrn_source_type 'Rigaku (Cu) X-ray Source'
_exptl_absorpt_coefficient_mu 0.657
_exptl_absorpt_correction_T_max 1.00000
_exptl_absorpt_correction_T_min 0.78938
_exptl_absorpt_correction_type multi-scan
_exptl_absorpt_process_details
;
CrysAlisPro 1.171.41.113a (Rigaku Oxford Diffraction, 2021)
Empirical absorption correction using spherical harmonics,
implemented in SCALE3 ABSPACK scaling algorithm.
;
_exptl_crystal_colour 'clear light colourless'
_exptl_crystal_colour_lustre clear
_exptl_crystal_colour_modifier light
_exptl_crystal_colour_primary colourless
_exptl_crystal_density_diffrn 1.235
_exptl_crystal_description block
_exptl_crystal_F_000 616
_exptl_crystal_size_max 0.15
_exptl_crystal_size_mid 0.14
_exptl_crystal_size_min 0.08
_refine_diff_density_max 0.153
_refine_diff_density_min -0.132
_refine_diff_density_rms 0.030
_refine_ls_extinction_coef 0.0084(11)
_refine_ls_extinction_expression Fc^*^=kFc[1+0.001xFc^2^\l^3^/sin(2\q)]^-1/4^
_refine_ls_extinction_method 'SHELXL-2019/2 (Sheldrick 2019)'
_refine_ls_goodness_of_fit_ref 1.091
_refine_ls_hydrogen_treatment constr
_refine_ls_matrix_type full
_refine_ls_number_parameters 201
_refine_ls_number_reflns 3138
_refine_ls_number_restraints 0
_refine_ls_restrained_S_all 1.091
_refine_ls_R_factor_all 0.0504
_refine_ls_R_factor_gt 0.0429
_refine_ls_shift/su_max 0.000
_refine_ls_shift/su_mean 0.000
_refine_ls_structure_factor_coef Fsqd
_refine_ls_weighting_details 'w=1/[\s^2^(Fo^2^)+(0.0645P)^2^+0.1339P] where P=(Fo^2^+2Fc^2^)/3'
_refine_ls_weighting_scheme calc
_refine_ls_wR_factor_gt 0.1228
_refine_ls_wR_factor_ref 0.1283
_reflns_Friedel_coverage 0.000
_reflns_number_gt 2563
_reflns_number_total 3138
_reflns_threshold_expression 'I > 2\s(I)'
_cod_data_source_file d3ra04102f2.cif
_cod_data_source_block 1-S
_cod_original_cell_volume 1571.59(8)
_cod_database_code 7247083
_shelx_shelxl_version_number 2019/2
_shelx_space_group_comment
;
The symmetry employed for this shelxl refinement is uniquely defined
by the following loop, which should always be used as a source of
symmetry information in preference to the above space-group names.
They are only intended as comments.
;
_shelx_estimated_absorpt_t_max 0.949
_shelx_estimated_absorpt_t_min 0.908
_olex2_refinement_description
;
1. Fixed Uiso
 At 1.2 times of:
  All C(H) groups, All N(H) groups
 At 1.5 times of:
  All O(H) groups
2.a Aromatic/amide H refined with riding coordinates:
 N1(H1A), C2(H2), C3(H3), C5(H5), C6(H6), C9(H9), C10(H10), C11(H11), C12(H12),
  C13(H13), C14(H14), C15(H15), C16(H16), C17(H17), C18(H18)
2.b Idealised tetrahedral OH refined as rotating group:
 O1(H1)
;
_olex2_submission_special_instructions 'No special instructions were received'
_oxdiff_exptl_absorpt_empirical_details
;
Empirical correction (ABSPACK) includes:
- Absorption correction using spherical harmonics
- Frame scaling
;
_oxdiff_exptl_absorpt_empirical_full_max 2.021
_oxdiff_exptl_absorpt_empirical_full_min 0.601

loop_
_space_group_symop_operation_xyz
'x, y, z'
'-x+1/2, y+1/2, -z+1/2'
'-x, -y, -z'
'x-1/2, -y-1/2, z-1/2'

loop_
_atom_site_label
_atom_site_type_symbol
_atom_site_fract_x
_atom_site_fract_y
_atom_site_fract_z
_atom_site_U_iso_or_equiv
_atom_site_adp_type
_atom_site_occupancy
_atom_site_site_symmetry_order
_atom_site_calc_flag
_atom_site_refinement_flags_posn
_atom_site_refinement_flags_adp
_atom_site_refinement_flags_occupancy
_atom_site_disorder_assembly
_atom_site_disorder_group
O1 O 0.55688(12) 0.81311(9) 0.52677(7) 0.0634(3) Uani 1 1 d . . . . .
H1 H 0.469007 0.828786 0.543939 0.095 Uiso 1 1 calc R U . . .
O2 O 0.41431(12) 0.66343(10) 0.47421(7) 0.0675(3) Uani 1 1 d . . . . .
N1 N 1.13645(13) 0.55040(10) 0.37914(7) 0.0528(3) Uani 1 1 d . . . . .
H1A H 1.222240 0.573186 0.408134 0.063 Uiso 1 1 calc R U . . .
C1 C 0.69767(15) 0.67448(11) 0.45666(7) 0.0451(3) Uani 1 1 d . . . . .
C2 C 0.84872(15) 0.71885(12) 0.48646(8) 0.0484(3) Uani 1 1 d . . . . .
H2 H 0.853020 0.777729 0.524765 0.058 Uiso 1 1 calc R U . . .
C3 C 0.99121(15) 0.67725(12) 0.46032(8) 0.0481(3) Uani 1 1 d . . . . .
H3 H 1.090674 0.707446 0.481726 0.058 Uiso 1 1 calc R U . . .
C4 C 0.98890(15) 0.59007(11) 0.40192(7) 0.0450(3) Uani 1 1 d . . . . .
C5 C 0.83753(17) 0.54525(13) 0.37252(9) 0.0597(4) Uani 1 1 d . . . . .
H5 H 0.832485 0.486901 0.333817 0.072 Uiso 1 1 calc R U . . .
C6 C 0.69597(17) 0.58641(13) 0.40014(9) 0.0580(4) Uani 1 1 d . . . . .
H6 H 0.596543 0.554334 0.380388 0.070 Uiso 1 1 calc R U . . .
C7 C 0.54344(15) 0.71526(12) 0.48577(7) 0.0485(3) Uani 1 1 d . . . . .
C8 C 1.16304(15) 0.47747(11) 0.31443(8) 0.0463(3) Uani 1 1 d . . . . .
C9 C 1.07325(18) 0.48668(13) 0.24035(9) 0.0572(4) Uani 1 1 d . . . . .
H9 H 0.990744 0.541906 0.232684 0.069 Uiso 1 1 calc R U . . .
C10 C 1.1062(2) 0.41387(15) 0.17779(10) 0.0695(4) Uani 1 1 d . . . . .
H10 H 1.044920 0.420345 0.128380 0.083 Uiso 1 1 calc R U . . .
C11 C 1.2279(2) 0.33225(15) 0.18769(11) 0.0729(5) Uani 1 1 d . . . . .
H11 H 1.248346 0.282801 0.145643 0.087 Uiso 1 1 calc R U . . .
C12 C 1.3188(2) 0.32457(14) 0.26019(11) 0.0695(4) Uani 1 1 d . . . . .
H12 H 1.402624 0.270209 0.267034 0.083 Uiso 1 1 calc R U . . .
C13 C 1.28796(18) 0.39639(12) 0.32336(9) 0.0570(4) Uani 1 1 d . . . . .
H13 H 1.351362 0.390319 0.372194 0.068 Uiso 1 1 calc R U . . .
N2 N 0.78401(15) 0.63037(11) 0.09266(8) 0.0631(4) Uani 1 1 d . . . . .
C14 C 0.7270(2) 0.70676(15) 0.14223(11) 0.0711(4) Uani 1 1 d . . . . .
H14 H 0.780145 0.777820 0.149459 0.085 Uiso 1 1 calc R U . . .
C15 C 0.5920(2) 0.68572(17) 0.18378(12) 0.0784(5) Uani 1 1 d . . . . .
H15 H 0.554738 0.741647 0.218012 0.094 Uiso 1 1 calc R U . . .
C16 C 0.5148(2) 0.58219(18) 0.17378(12) 0.0830(6) Uani 1 1 d . . . . .
H16 H 0.423758 0.565489 0.201163 0.100 Uiso 1 1 calc R U . . .
C17 C 0.5730(3) 0.50288(18) 0.12278(14) 0.0891(6) Uani 1 1 d . . . . .
H17 H 0.522083 0.431152 0.114741 0.107 Uiso 1 1 calc R U . . .
C18 C 0.7071(2) 0.53006(16) 0.08365(12) 0.0743(5) Uani 1 1 d . . . . .
H18 H 0.746012 0.475295 0.049052 0.089 Uiso 1 1 calc R U . . .

loop_
_atom_site_aniso_label
_atom_site_aniso_U_11
_atom_site_aniso_U_22
_atom_site_aniso_U_33
_atom_site_aniso_U_23
_atom_site_aniso_U_13
_atom_site_aniso_U_12
O1 0.0467(6) 0.0690(7) 0.0771(7) -0.0112(5) 0.0195(5) 0.0015(5)
O2 0.0381(5) 0.0854(8) 0.0794(7) -0.0087(6) 0.0079(5) -0.0064(5)
N1 0.0402(6) 0.0646(7) 0.0540(6) -0.0131(5) 0.0057(5) -0.0012(5)
C1 0.0388(7) 0.0527(7) 0.0440(6) 0.0032(5) 0.0055(5) -0.0029(5)
C2 0.0438(7) 0.0556(7) 0.0465(6) -0.0067(5) 0.0074(5) -0.0045(5)
C3 0.0384(7) 0.0587(8) 0.0476(7) -0.0064(5) 0.0051(5) -0.0071(5)
C4 0.0407(7) 0.0481(7) 0.0469(7) -0.0004(5) 0.0079(5) -0.0020(5)
C5 0.0485(8) 0.0625(8) 0.0689(9) -0.0227(7) 0.0099(6) -0.0110(6)
C6 0.0404(7) 0.0684(9) 0.0653(8) -0.0132(7) 0.0047(6) -0.0122(6)
C7 0.0390(7) 0.0600(8) 0.0465(6) 0.0068(6) 0.0035(5) 0.0003(5)
C8 0.0433(7) 0.0446(7) 0.0524(7) 0.0000(5) 0.0131(5) -0.0025(5)
C9 0.0546(8) 0.0578(8) 0.0593(8) -0.0066(6) 0.0045(6) 0.0076(6)
C10 0.0659(10) 0.0830(11) 0.0601(9) -0.0185(8) 0.0070(7) -0.0016(8)
C11 0.0689(10) 0.0710(10) 0.0824(11) -0.0262(8) 0.0268(9) -0.0039(8)
C12 0.0641(9) 0.0584(9) 0.0894(12) -0.0019(8) 0.0257(9) 0.0145(7)
C13 0.0533(8) 0.0595(8) 0.0598(8) 0.0093(6) 0.0132(6) 0.0068(6)
N2 0.0496(7) 0.0687(8) 0.0728(8) 0.0106(6) 0.0155(6) 0.0015(6)
C14 0.0652(10) 0.0602(9) 0.0892(12) 0.0077(8) 0.0143(8) 0.0016(7)
C15 0.0808(12) 0.0789(12) 0.0791(11) 0.0020(9) 0.0266(9) 0.0151(9)
C16 0.0721(11) 0.0927(13) 0.0897(13) 0.0148(10) 0.0386(10) -0.0048(10)
C17 0.0807(13) 0.0821(12) 0.1096(15) -0.0065(11) 0.0368(11) -0.0226(10)
C18 0.0651(10) 0.0775(11) 0.0829(11) -0.0080(9) 0.0215(8) -0.0066(8)

loop_
_atom_type_symbol
_atom_type_description
_atom_type_scat_dispersion_real
_atom_type_scat_dispersion_imag
_atom_type_scat_source
C C 0.0181 0.0091 'International Tables Vol C Tables 4.2.6.8 and 6.1.1.4'
H H 0.0000 0.0000 'International Tables Vol C Tables 4.2.6.8 and 6.1.1.4'
N N 0.0311 0.0180 'International Tables Vol C Tables 4.2.6.8 and 6.1.1.4'
O O 0.0492 0.0322 'International Tables Vol C Tables 4.2.6.8 and 6.1.1.4'

loop_
_geom_angle_atom_site_label_1
_geom_angle_atom_site_label_2
_geom_angle_atom_site_label_3
_geom_angle
_geom_angle_site_symmetry_1
_geom_angle_site_symmetry_3
_geom_angle_publ_flag
C7 O1 H1 109.5 . . ?
C4 N1 H1A 116.2 . . ?
C4 N1 C8 127.70(11) . . ?
C8 N1 H1A 116.2 . . ?
C2 C1 C7 122.07(12) . . ?
C6 C1 C2 117.84(12) . . ?
C6 C1 C7 120.04(11) . . ?
C1 C2 H2 119.4 . . ?
C3 C2 C1 121.17(12) . . ?
C3 C2 H2 119.4 . . ?
C2 C3 H3 119.6 . . ?
C2 C3 C4 120.86(12) . . ?
C4 C3 H3 119.6 . . ?
N1 C4 C3 118.12(11) . . ?
N1 C4 C5 123.96(12) . . ?
C5 C4 C3 117.87(12) . . ?
C4 C5 H5 119.7 . . ?
C6 C5 C4 120.67(13) . . ?
C6 C5 H5 119.7 . . ?
C1 C6 H6 119.2 . . ?
C5 C6 C1 121.57(12) . . ?
C5 C6 H6 119.2 . . ?
O1 C7 C1 114.10(11) . . ?
O2 C7 O1 122.22(12) . . ?
O2 C7 C1 123.68(13) . . ?
C9 C8 N1 122.32(12) . . ?
C13 C8 N1 119.05(12) . . ?
C13 C8 C9 118.58(12) . . ?
C8 C9 H9 119.9 . . ?
C10 C9 C8 120.13(14) . . ?
C10 C9 H9 119.9 . . ?
C9 C10 H10 119.6 . . ?
C11 C10 C9 120.86(16) . . ?
C11 C10 H10 119.6 . . ?
C10 C11 H11 120.4 . . ?
C12 C11 C10 119.12(15) . . ?
C12 C11 H11 120.4 . . ?
C11 C12 H12 119.5 . . ?
C11 C12 C13 120.91(15) . . ?
C13 C12 H12 119.5 . . ?
C8 C13 H13 119.8 . . ?
C12 C13 C8 120.36(14) . . ?
C12 C13 H13 119.8 . . ?
C18 N2 C14 117.49(14) . . ?
N2 C14 H14 118.6 . . ?
N2 C14 C15 122.86(16) . . ?
C15 C14 H14 118.6 . . ?
C14 C15 H15 120.6 . . ?
C16 C15 C14 118.78(17) . . ?
C16 C15 H15 120.6 . . ?
C15 C16 H16 120.7 . . ?
C15 C16 C17 118.69(16) . . ?
C17 C16 H16 120.7 . . ?
C16 C17 H17 120.4 . . ?
C16 C17 C18 119.17(18) . . ?
C18 C17 H17 120.4 . . ?
N2 C18 C17 123.01(17) . . ?
N2 C18 H18 118.5 . . ?
C17 C18 H18 118.5 . . ?

loop_
_geom_bond_atom_site_label_1
_geom_bond_atom_site_label_2
_geom_bond_distance
_geom_bond_site_symmetry_2
_geom_bond_publ_flag
O1 H1 0.8200 . ?
O1 C7 1.3173(17) . ?
O2 C7 1.2178(16) . ?
N1 H1A 0.8600 . ?
N1 C4 1.3800(17) . ?
N1 C8 1.3996(16) . ?
C1 C2 1.3928(17) . ?
C1 C6 1.3836(19) . ?
C1 C7 1.4733(18) . ?
C2 H2 0.9300 . ?
C2 C3 1.3713(18) . ?
C3 H3 0.9300 . ?
C3 C4 1.3974(18) . ?
C4 C5 1.3951(19) . ?
C5 H5 0.9300 . ?
C5 C6 1.373(2) . ?
C6 H6 0.9300 . ?
C8 C9 1.386(2) . ?
C8 C13 1.3857(19) . ?
C9 H9 0.9300 . ?
C9 C10 1.383(2) . ?
C10 H10 0.9300 . ?
C10 C11 1.372(2) . ?
C11 H11 0.9300 . ?
C11 C12 1.367(3) . ?
C12 H12 0.9300 . ?
C12 C13 1.380(2) . ?
C13 H13 0.9300 . ?
N2 C14 1.321(2) . ?
N2 C18 1.318(2) . ?
C14 H14 0.9300 . ?
C14 C15 1.381(2) . ?
C15 H15 0.9300 . ?
C15 C16 1.353(3) . ?
C16 H16 0.9300 . ?
C16 C17 1.363(3) . ?
C17 H17 0.9300 . ?
C17 C18 1.366(3) . ?
C18 H18 0.9300 . ?

loop_
_geom_torsion_atom_site_label_1
_geom_torsion_atom_site_label_2
_geom_torsion_atom_site_label_3
_geom_torsion_atom_site_label_4
_geom_torsion
_geom_torsion_site_symmetry_1
_geom_torsion_site_symmetry_2
_geom_torsion_site_symmetry_3
_geom_torsion_site_symmetry_4
_geom_torsion_publ_flag
N1 C4 C5 C6 177.68(14) . . . . ?
N1 C8 C9 C10 178.84(14) . . . . ?
N1 C8 C13 C12 -178.94(13) . . . . ?
C1 C2 C3 C4 1.0(2) . . . . ?
C2 C1 C6 C5 -1.5(2) . . . . ?
C2 C1 C7 O1 15.06(18) . . . . ?
C2 C1 C7 O2 -164.17(13) . . . . ?
C2 C3 C4 N1 -178.87(12) . . . . ?
C2 C3 C4 C5 -1.3(2) . . . . ?
C3 C4 C5 C6 0.3(2) . . . . ?
C4 N1 C8 C9 39.2(2) . . . . ?
C4 N1 C8 C13 -143.62(14) . . . . ?
C4 C5 C6 C1 1.1(3) . . . . ?
C6 C1 C2 C3 0.4(2) . . . . ?
C6 C1 C7 O1 -167.39(12) . . . . ?
C6 C1 C7 O2 13.4(2) . . . . ?
C7 C1 C2 C3 178.01(12) . . . . ?
C7 C1 C6 C5 -179.11(14) . . . . ?
C8 N1 C4 C3 -169.67(12) . . . . ?
C8 N1 C4 C5 13.0(2) . . . . ?
C8 C9 C10 C11 -0.4(2) . . . . ?
C9 C8 C13 C12 -1.7(2) . . . . ?
C9 C10 C11 C12 -1.0(3) . . . . ?
C10 C11 C12 C13 1.0(3) . . . . ?
C11 C12 C13 C8 0.4(2) . . . . ?
C13 C8 C9 C10 1.7(2) . . . . ?
N2 C14 C15 C16 0.4(3) . . . . ?
C14 N2 C18 C17 0.2(3) . . . . ?
C14 C15 C16 C17 -0.3(3) . . . . ?
C15 C16 C17 C18 0.1(3) . . . . ?
C16 C17 C18 N2 -0.1(3) . . . . ?
C18 N2 C14 C15 -0.3(3) . . . . ?
